data_1518623
loop_
_publ_author_name
'Cheng, Chi'
'Gao, Naixun'
'Yu, Changjiang'
'Wang, Zhaoyun'
'Wang, Jun'
'Hao, Erhong'
'Wei, Yun'
'Mu, Xiaolong'
'Tian, Yanli'
'Ran, Chongzhao'
'Jiao, Lijuan'

_publ_section_title
;
 Diversity-Oriented Facile Access to Highly Fluorescent Membrane-Permeable
 Benz[c,d]indole N-Heteroarene BF2 Dyes.
;
_journal_issue 2
_journal_name_full 'Organic letters'
_journal_page_first 278
_journal_page_last 281
_journal_paper_doi 10.1021/ol503379c
_journal_volume 17
_journal_year 2015
_chemical_formula_sum 'C22 H18 B F2 N3 S'
_chemical_formula_weight 405.26
_chemical_name_systematic
;

 ?

;
_space_group_IT_number 2
_symmetry_cell_setting triclinic
_symmetry_space_group_name_Hall '-P 1'
_symmetry_space_group_name_H-M 'P -1'
_atom_sites_solution_hydrogens geom
_atom_sites_solution_primary direct
_atom_sites_solution_secondary difmap
_audit_creation_method SHELXL-97
_cell_angle_alpha 65.025(4)
_cell_angle_beta 82.642(4)
_cell_angle_gamma 75.499(4)
_cell_formula_units_Z 2
_cell_length_a 10.092(4)
_cell_length_b 10.383(4)
_cell_length_c 10.434(4)
_cell_measurement_reflns_used 4967
_cell_measurement_temperature 293(2)
_cell_measurement_theta_max 27.65
_cell_measurement_theta_min 2.69
_cell_volume 959.2(6)
_computing_cell_refinement 'Bruker SMART'
_computing_data_collection 'Bruker SMART'
_computing_data_reduction 'Bruker SAINT'
_computing_molecular_graphics 'Bruker SHELXTL'
_computing_publication_material 'Bruker SHELXTL'
_computing_structure_refinement 'SHELXL-97 (Sheldrick, 1997)'
_computing_structure_solution 'SHELXS-97 (Sheldrick, 1990)'
_diffrn_ambient_temperature 293(2)
_diffrn_measured_fraction_theta_full 0.949
_diffrn_measured_fraction_theta_max 0.949
_diffrn_measurement_device_type 'CCD area detector'
_diffrn_measurement_method 'phi and omega scans'
_diffrn_radiation_monochromator graphite
_diffrn_radiation_source 'fine-focus sealed tube'
_diffrn_radiation_type MoK\a
_diffrn_radiation_wavelength 0.71073
_diffrn_reflns_av_R_equivalents 0.0286
_diffrn_reflns_av_sigmaI/netI 0.0398
_diffrn_reflns_limit_h_max 10
_diffrn_reflns_limit_h_min -13
_diffrn_reflns_limit_k_max 13
_diffrn_reflns_limit_k_min -13
_diffrn_reflns_limit_l_max 13
_diffrn_reflns_limit_l_min -13
_diffrn_reflns_number 7957
_diffrn_reflns_theta_full 27.65
_diffrn_reflns_theta_max 27.65
_diffrn_reflns_theta_min 2.09
_exptl_absorpt_coefficient_mu 0.201
_exptl_absorpt_correction_T_max 0.9763
_exptl_absorpt_correction_T_min 0.9705
_exptl_absorpt_correction_type multi-scan
_exptl_crystal_colour colorless
_exptl_crystal_density_diffrn 1.403
_exptl_crystal_density_method 'not measured'
_exptl_crystal_description block
_exptl_crystal_F_000 420
_exptl_crystal_size_max 0.15
_exptl_crystal_size_mid 0.13
_exptl_crystal_size_min 0.12
_refine_diff_density_max 1.118
_refine_diff_density_min -0.495
_refine_diff_density_rms 0.126
_refine_ls_extinction_method none
_refine_ls_goodness_of_fit_ref 1.067
_refine_ls_hydrogen_treatment mixed
_refine_ls_matrix_type full
_refine_ls_number_parameters 265
_refine_ls_number_reflns 4255
_refine_ls_number_restraints 0
_refine_ls_restrained_S_all 1.067
_refine_ls_R_factor_all 0.1237
_refine_ls_R_factor_gt 0.1159
_refine_ls_shift/su_max 0.000
_refine_ls_shift/su_mean 0.000
_refine_ls_structure_factor_coef Fsqd
_refine_ls_weighting_details 'calc w=1/[\s^2^(Fo^2^)+(0.1870P)^2^+7.5326P] where P=(Fo^2^+2Fc^2^)/3'
_refine_ls_weighting_scheme calc
_refine_ls_wR_factor_gt 0.4180
_refine_ls_wR_factor_ref 0.4223
_reflns_number_gt 3604
_reflns_number_total 4255
_reflns_threshold_expression >2sigma(I)
_cod_data_source_file ol503379c_si_002.cif
_cod_data_source_block 130603b_0m
_cod_depositor_comments
;
The following automatic conversions were performed:

'_symmetry_cell_setting' value 'Triclinic' changed to 'triclinic'
according to
/usr/data/users/saulius/automatic-downloads/current/ACS/lib/dictionaries/cif_core.dic
dictionary named 'cif_core.dic' version 2.4.2 from 2011-04-26.

Automatic conversion script
Id: cif_fix_values 3008 2015-01-20 13:52:24Z robertas 
;
_cod_original_sg_symbol_H-M P-1
_cod_database_code 1518623

loop_
_symmetry_equiv_pos_as_xyz
'x, y, z'
'-x, -y, -z'

loop_
_atom_site_label
_atom_site_type_symbol
_atom_site_fract_x
_atom_site_fract_y
_atom_site_fract_z
_atom_site_U_iso_or_equiv
_atom_site_adp_type
_atom_site_occupancy
_atom_site_symmetry_multiplicity
_atom_site_calc_flag
_atom_site_refinement_flags
B1 B -0.1276(8) 0.7492(9) 0.3788(9) 0.0428(17) Uani 1 1 d .
C1 C -0.2421(7) 0.5227(8) 0.4755(7) 0.0430(15) Uani 1 1 d .
F1 F -0.0883(5) 0.7261(6) 0.5085(5) 0.0620(13) Uani 1 1 d .
N1 N -0.1552(6) 0.6105(6) 0.3792(6) 0.0404(12) Uani 1 1 d .
S1 S 0.14478(19) 0.7935(2) 0.04564(19) 0.0456(5) Uani 1 1 d .
C2 C -0.3138(8) 0.5266(9) 0.5963(8) 0.0517(17) Uani 1 1 d .
H2 H -0.3109 0.5961 0.6295 0.062 Uiso 1 1 calc R
F2 F -0.2402(5) 0.8632(5) 0.3346(6) 0.0683(15) Uani 1 1 d .
N2 N -0.0248(6) 0.6133(6) 0.1713(6) 0.0437(13) Uani 1 1 d .
C3 C -0.3918(9) 0.4194(10) 0.6668(9) 0.061(2) Uani 1 1 d .
H3 H -0.4397 0.4183 0.7495 0.073 Uiso 1 1 calc R
N3 N -0.0094(5) 0.7838(6) 0.2646(6) 0.0366(11) Uani 1 1 d .
C4 C -0.4008(9) 0.3162(9) 0.6193(9) 0.059(2) Uani 1 1 d .
H4 H -0.4549 0.2492 0.6690 0.071 Uiso 1 1 calc R
C5 C -0.3279(8) 0.3120(8) 0.4951(8) 0.0493(17) Uani 1 1 d .
C6 C -0.3203(9) 0.2167(8) 0.4277(9) 0.056(2) Uani 1 1 d .
H6 H -0.3680 0.1423 0.4665 0.067 Uiso 1 1 calc R
C7 C -0.2432(9) 0.2334(9) 0.3056(9) 0.056(2) Uani 1 1 d .
H7 H -0.2421 0.1699 0.2636 0.068 Uiso 1 1 calc R
C8 C -0.1656(8) 0.3413(8) 0.2404(9) 0.0504(17) Uani 1 1 d .
H8 H -0.1137 0.3491 0.1581 0.061 Uiso 1 1 calc R
C9 C -0.1702(7) 0.4352(7) 0.3045(7) 0.0416(14) Uani 1 1 d .
C10 C -0.2497(7) 0.4178(7) 0.4287(8) 0.0432(15) Uani 1 1 d .
C11 C -0.1102(7) 0.5591(7) 0.2775(7) 0.0408(14) Uani 1 1 d .
C12 C 0.0234(7) 0.7212(8) 0.1718(7) 0.0403(14) Uani 1 1 d .
C13 C 0.1519(7) 0.9126(7) 0.1213(7) 0.0390(14) Uani 1 1 d .
C14 C 0.2345(7) 1.0133(7) 0.0809(7) 0.0415(14) Uani 1 1 d .
H14 H 0.2922 1.0268 0.0015 0.050 Uiso 1 1 calc R
C15 C 0.2299(7) 1.0933(7) 0.1596(7) 0.0419(14) Uani 1 1 d .
C16 C 0.1392(7) 1.0706(8) 0.2783(8) 0.0439(15) Uani 1 1 d .
H16 H 0.1349 1.1246 0.3313 0.053 Uiso 1 1 calc R
C17 C 0.0570(8) 0.9717(8) 0.3184(7) 0.0435(15) Uani 1 1 d .
H17 H -0.0019 0.9590 0.3969 0.052 Uiso 1 1 calc R
C18 C 0.0639(7) 0.8911(7) 0.2391(7) 0.0376(13) Uani 1 1 d .
C19 C 0.3204(8) 1.2021(8) 0.1260(8) 0.0499(17) Uani 1 1 d .
C20 C 0.4015(10) 1.2245(11) -0.0139(12) 0.072(3) Uani 1 1 d .
H20A H 0.4550 1.1324 -0.0099 0.108 Uiso 1 1 calc R
H20B H 0.4611 1.2888 -0.0289 0.108 Uiso 1 1 calc R
H20C H 0.3390 1.2662 -0.0904 0.108 Uiso 1 1 calc R
C21 C 0.4192(11) 1.1465(12) 0.2480(12) 0.080(3) Uani 1 1 d .
H21A H 0.3677 1.1313 0.3352 0.120 Uiso 1 1 calc R
H21B H 0.4725 1.2171 0.2308 0.120 Uiso 1 1 calc R
H21C H 0.4790 1.0563 0.2542 0.120 Uiso 1 1 calc R
C22 C 0.2325(10) 1.3498(9) 0.1136(9) 0.058(2) Uani 1 1 d .
H22A H 0.1664 1.3841 0.0415 0.088 Uiso 1 1 calc R
H22B H 0.2899 1.4183 0.0892 0.088 Uiso 1 1 calc R
H22C H 0.1859 1.3399 0.2024 0.088 Uiso 1 1 calc R

loop_
_atom_site_aniso_label
_atom_site_aniso_U_11
_atom_site_aniso_U_22
_atom_site_aniso_U_33
_atom_site_aniso_U_23
_atom_site_aniso_U_13
_atom_site_aniso_U_12
B1 0.038(4) 0.047(4) 0.046(4) -0.022(3) 0.003(3) -0.008(3)
C1 0.040(3) 0.045(3) 0.044(4) -0.018(3) -0.002(3) -0.009(3)
F1 0.076(3) 0.084(3) 0.047(2) -0.038(2) 0.011(2) -0.039(3)
N1 0.040(3) 0.047(3) 0.040(3) -0.023(2) 0.001(2) -0.013(2)
S1 0.0493(10) 0.0547(10) 0.0441(10) -0.0304(8) 0.0087(7) -0.0169(8)
C2 0.054(4) 0.056(4) 0.045(4) -0.022(3) -0.001(3) -0.011(3)
F2 0.043(2) 0.055(3) 0.103(4) -0.039(3) 0.011(2) -0.001(2)
N2 0.045(3) 0.048(3) 0.046(3) -0.026(3) 0.002(2) -0.013(2)
C3 0.056(5) 0.074(5) 0.042(4) -0.014(4) 0.007(3) -0.016(4)
N3 0.037(3) 0.041(3) 0.037(3) -0.020(2) -0.002(2) -0.008(2)
C4 0.052(4) 0.056(4) 0.056(5) -0.005(4) -0.008(4) -0.019(4)
C5 0.044(4) 0.048(4) 0.047(4) -0.008(3) -0.010(3) -0.013(3)
C6 0.058(5) 0.044(4) 0.058(5) -0.008(3) -0.015(4) -0.016(3)
C7 0.067(5) 0.048(4) 0.062(5) -0.023(4) -0.014(4) -0.017(4)
C8 0.056(4) 0.049(4) 0.053(4) -0.024(3) -0.006(3) -0.015(3)
C9 0.041(3) 0.042(3) 0.044(4) -0.017(3) -0.008(3) -0.009(3)
C10 0.041(3) 0.042(3) 0.046(4) -0.016(3) -0.008(3) -0.007(3)
C11 0.044(4) 0.042(3) 0.041(3) -0.022(3) -0.005(3) -0.005(3)
C12 0.039(3) 0.048(3) 0.039(3) -0.021(3) -0.001(3) -0.009(3)
C13 0.036(3) 0.044(3) 0.042(3) -0.024(3) 0.000(3) -0.007(3)
C14 0.034(3) 0.045(3) 0.045(4) -0.020(3) 0.002(3) -0.007(3)
C15 0.038(3) 0.041(3) 0.046(4) -0.017(3) 0.000(3) -0.009(3)
C16 0.048(4) 0.045(3) 0.046(4) -0.023(3) 0.000(3) -0.013(3)
C17 0.048(4) 0.048(4) 0.040(3) -0.022(3) 0.005(3) -0.015(3)
C18 0.037(3) 0.041(3) 0.038(3) -0.018(3) -0.004(2) -0.008(3)
C19 0.047(4) 0.048(4) 0.054(4) -0.016(3) -0.002(3) -0.016(3)
C20 0.067(6) 0.070(6) 0.089(7) -0.040(5) 0.028(5) -0.032(5)
C21 0.064(6) 0.076(6) 0.087(7) -0.009(5) -0.028(5) -0.023(5)
C22 0.072(5) 0.049(4) 0.058(5) -0.022(4) -0.004(4) -0.019(4)

loop_
_atom_type_symbol
_atom_type_description
_atom_type_scat_dispersion_real
_atom_type_scat_dispersion_imag
_atom_type_scat_source
C C 0.0033 0.0016 'International Tables Vol C Tables 4.2.6.8 and 6.1.1.4'
H H 0.0000 0.0000 'International Tables Vol C Tables 4.2.6.8 and 6.1.1.4'
B B 0.0013 0.0007 'International Tables Vol C Tables 4.2.6.8 and 6.1.1.4'
N N 0.0061 0.0033 'International Tables Vol C Tables 4.2.6.8 and 6.1.1.4'
F F 0.0171 0.0103 'International Tables Vol C Tables 4.2.6.8 and 6.1.1.4'
S S 0.1246 0.1234 'International Tables Vol C Tables 4.2.6.8 and 6.1.1.4'

loop_
_geom_angle_atom_site_label_1
_geom_angle_atom_site_label_2
_geom_angle_atom_site_label_3
_geom_angle
F1 B1 F2 110.8(6)
F1 B1 N1 111.2(6)
F2 B1 N1 111.2(6)
F1 B1 N3 111.7(6)
F2 B1 N3 108.6(6)
N1 B1 N3 103.0(5)
C2 C1 C10 120.1(7)
C2 C1 N1 132.3(7)
C10 C1 N1 107.6(6)
C11 N1 C1 108.3(6)
C11 N1 B1 124.9(6)
C1 N1 B1 126.5(6)
C12 S1 C13 90.9(3)
C1 C2 C3 116.5(8)
C1 C2 H2 121.8
C3 C2 H2 121.8
C11 N2 C12 115.6(6)
C4 C3 C2 123.4(8)
C4 C3 H3 118.3
C2 C3 H3 118.3
C12 N3 C18 112.9(5)
C12 N3 B1 122.5(6)
C18 N3 B1 124.3(5)
C3 C4 C5 120.4(8)
C3 C4 H4 119.8
C5 C4 H4 119.8
C10 C5 C4 115.0(7)
C10 C5 C6 114.6(7)
C4 C5 C6 130.4(7)
C7 C6 C5 120.7(7)
C7 C6 H6 119.7
C5 C6 H6 119.7
C6 C7 C8 123.7(8)
C6 C7 H7 118.2
C8 C7 H7 118.2
C9 C8 C7 116.9(8)
C9 C8 H8 121.5
C7 C8 H8 121.5
C8 C9 C10 119.0(7)
C8 C9 C11 136.5(7)
C10 C9 C11 104.5(6)
C1 C10 C5 124.6(7)
C1 C10 C9 110.3(6)
C5 C10 C9 125.1(7)
N2 C11 N1 124.9(6)
N2 C11 C9 125.8(6)
N1 C11 C9 109.3(6)
N2 C12 N3 127.0(6)
N2 C12 S1 120.3(5)
N3 C12 S1 112.7(5)
C18 C13 C14 121.3(6)
C18 C13 S1 110.3(5)
C14 C13 S1 128.3(5)
C15 C14 C13 119.6(6)
C15 C14 H14 120.2
C13 C14 H14 120.2
C14 C15 C16 118.2(6)
C14 C15 C19 123.0(6)
C16 C15 C19 118.7(6)
C17 C16 C15 122.5(6)
C17 C16 H16 118.8
C15 C16 H16 118.8
C16 C17 C18 118.6(6)
C16 C17 H17 120.7
C18 C17 H17 120.7
C17 C18 C13 119.8(6)
C17 C18 N3 127.0(6)
C13 C18 N3 113.2(6)
C15 C19 C22 110.1(6)
C15 C19 C20 111.7(7)
C22 C19 C20 108.0(7)
C15 C19 C21 108.8(7)
C22 C19 C21 108.1(8)
C20 C19 C21 110.1(8)
C19 C20 H20A 109.5
C19 C20 H20B 109.5
H20A C20 H20B 109.5
C19 C20 H20C 109.5
H20A C20 H20C 109.5
H20B C20 H20C 109.5
C19 C21 H21A 109.5
C19 C21 H21B 109.5
H21A C21 H21B 109.5
C19 C21 H21C 109.5
H21A C21 H21C 109.5
H21B C21 H21C 109.5
C19 C22 H22A 109.5
C19 C22 H22B 109.5
H22A C22 H22B 109.5
C19 C22 H22C 109.5
H22A C22 H22C 109.5
H22B C22 H22C 109.5

loop_
_geom_bond_atom_site_label_1
_geom_bond_atom_site_label_2
_geom_bond_distance
B1 F1 1.364(9)
B1 F2 1.380(9)
B1 N1 1.532(10)
B1 N3 1.569(9)
C1 C2 1.382(10)
C1 C10 1.389(10)
C1 N1 1.418(9)
N1 C11 1.360(9)
S1 C12 1.735(7)
S1 C13 1.743(7)
C2 C3 1.414(12)
C2 H2 0.9300
N2 C11 1.326(9)
N2 C12 1.330(9)
C3 C4 1.383(13)
C3 H3 0.9300
N3 C12 1.345(8)
N3 C18 1.405(8)
C4 C5 1.417(13)
C4 H4 0.9300
C5 C10 1.400(10)
C5 C6 1.420(12)
C6 C7 1.373(13)
C6 H6 0.9300
C7 C8 1.412(11)
C7 H7 0.9300
C8 C9 1.385(10)
C8 H8 0.9300
C9 C10 1.402(10)
C9 C11 1.465(10)
C13 C18 1.392(9)
C13 C14 1.393(10)
C14 C15 1.383(10)
C14 H14 0.9300
C15 C16 1.413(10)
C15 C19 1.528(10)
C16 C17 1.376(10)
C16 H16 0.9300
C17 C18 1.389(9)
C17 H17 0.9300
C19 C22 1.529(11)
C19 C20 1.535(12)
C19 C21 1.537(12)
C20 H20A 0.9600
C20 H20B 0.9600
C20 H20C 0.9600
C21 H21A 0.9600
C21 H21B 0.9600
C21 H21C 0.9600
C22 H22A 0.9600
C22 H22B 0.9600
C22 H22C 0.9600
